data_4501331
loop_
_publ_author_name
'Yang, Yan'
'Du, Peng'
'Ma, Jian-Fang'
'Kan, Wei-Qiu'
'Liu, Bo'
'Yang, Jin'

_publ_section_title
;
 A Series of Metal--Organic Frameworks Based on Different Salicylic
 Derivatives and 1,1&#x2032;-(1,4-Butanediyl)bis(imidazole) Ligand:
 Syntheses, Structures, and Luminescent Properties
;
_journal_issue 12
_journal_name_full 'Crystal Growth &amp; Design'
_journal_page_first 5540
_journal_paper_doi 10.1021/cg201118x
_journal_volume 11
_journal_year 2011
_chemical_formula_moiety 'C26 H28 Cd N4 O6 '
_chemical_formula_sum 'C26 H28 Cd N4 O6'
_chemical_formula_weight 604.92
_chemical_name_systematic
;
 ?
;
_space_group_IT_number 15
_symmetry_cell_setting monoclinic
_symmetry_space_group_name_Hall '-C 2yc'
_symmetry_space_group_name_H-M 'C 1 2/c 1'
_atom_sites_solution_hydrogens geom
_atom_sites_solution_primary direct
_atom_sites_solution_secondary difmap
_audit_creation_method SHELXL-97
_cell_angle_alpha 90.00
_cell_angle_beta 99.885(3)
_cell_angle_gamma 90.00
_cell_formula_units_Z 4
_cell_length_a 21.3725(6)
_cell_length_b 6.6892(2)
_cell_length_c 18.3160(5)
_cell_measurement_reflns_used 5202
_cell_measurement_temperature 293(2)
_cell_measurement_theta_max 29.0804
_cell_measurement_theta_min 3.1879
_cell_volume 2579.67(13)
_computing_cell_refinement CrysAlis
_computing_data_collection 'CrysAlis (Oxford Diffraction, 2006)'
_computing_data_reduction CrysAlis
_computing_structure_refinement 'SHELXL-97 (Sheldrick, 2008)'
_computing_structure_solution 'SHELXS-97 (Sheldrick, 1997)'
_diffrn_ambient_temperature 293(2)
_diffrn_detector_area_resol_mean 10.0
_diffrn_measured_fraction_theta_full 0.998
_diffrn_measured_fraction_theta_max 0.998
_diffrn_measurement_device_type 'Oxford Diffraction Gemini R Ultra'
_diffrn_measurement_method '\w scan'
_diffrn_radiation_monochromator graphite
_diffrn_radiation_source 'fine-focus sealed tube'
_diffrn_radiation_type MoK\a
_diffrn_radiation_wavelength 0.71073
_diffrn_reflns_av_R_equivalents 0.0207
_diffrn_reflns_av_sigmaI/netI 0.0262
_diffrn_reflns_limit_h_max 25
_diffrn_reflns_limit_h_min -26
_diffrn_reflns_limit_k_max 7
_diffrn_reflns_limit_k_min -8
_diffrn_reflns_limit_l_max 21
_diffrn_reflns_limit_l_min -22
_diffrn_reflns_number 8294
_diffrn_reflns_theta_full 26.01
_diffrn_reflns_theta_max 26.01
_diffrn_reflns_theta_min 3.20
_exptl_absorpt_coefficient_mu 0.895
_exptl_absorpt_correction_T_max 1.00000
_exptl_absorpt_correction_T_min 0.93161
_exptl_absorpt_correction_type multi-scan
_exptl_absorpt_process_details
;
CrysAlis (Oxford Diffraction, 2006)
;
_exptl_crystal_colour colorless
_exptl_crystal_density_diffrn 1.558
_exptl_crystal_density_method 'not measured'
_exptl_crystal_description block
_exptl_crystal_F_000 1232
_exptl_crystal_size_max 0.23
_exptl_crystal_size_mid 0.19
_exptl_crystal_size_min 0.18
_refine_diff_density_max 0.846
_refine_diff_density_min -0.387
_refine_diff_density_rms 0.070
_refine_ls_extinction_method none
_refine_ls_goodness_of_fit_ref 0.983
_refine_ls_hydrogen_treatment constr
_refine_ls_matrix_type full
_refine_ls_number_parameters 188
_refine_ls_number_reflns 2533
_refine_ls_number_restraints 0
_refine_ls_restrained_S_all 0.983
_refine_ls_R_factor_all 0.0384
_refine_ls_R_factor_gt 0.0325
_refine_ls_shift/su_max 0.000
_refine_ls_shift/su_mean 0.000
_refine_ls_structure_factor_coef Fsqd
_refine_ls_weighting_details 'calc w=1/[\s^2^(Fo^2^)+(0.0623P)^2^+0.0000P] where P=(Fo^2^+2Fc^2^)/3'
_refine_ls_weighting_scheme calc
_refine_ls_wR_factor_gt 0.0844
_refine_ls_wR_factor_ref 0.0858
_reflns_number_gt 2149
_reflns_number_total 2533
_reflns_threshold_expression >2\s(I)
_cod_data_source_file cg201118x_si_002.cif
_cod_data_source_block Compound-4
_cod_original_sg_symbol_Hall '-C 2yc '
_cod_original_sg_symbol_H-M 'C 2/c'
_cod_database_code 4501331

loop_
_symmetry_equiv_pos_as_xyz
'x, y, z'
'-x, y, -z+1/2'
'x+1/2, y+1/2, z'
'-x+1/2, y+1/2, -z+1/2'
'-x, -y, -z'
'x, -y, z-1/2'
'-x+1/2, -y+1/2, -z'
'x+1/2, -y+1/2, z-1/2'

loop_
_atom_site_label
_atom_site_type_symbol
_atom_site_fract_x
_atom_site_fract_y
_atom_site_fract_z
_atom_site_U_iso_or_equiv
_atom_site_adp_type
_atom_site_occupancy
_atom_site_symmetry_multiplicity
_atom_site_calc_flag
_atom_site_refinement_flags
Cd1 Cd 1.0000 0.79316(5) 0.7500 0.04276(13) Uani 1 2 d S
C1 C 0.97718(18) 0.4142(6) 0.6460(2) 0.0731(11) Uani 1 1 d .
C2 C 0.89024(16) 0.4456(6) 0.5658(2) 0.0659(9) Uani 1 1 d .
C3 C 0.89795(15) 0.5991(6) 0.6129(2) 0.0631(9) Uani 1 1 d .
H3 H 0.8688 0.7023 0.6127 0.076 Uiso 1 1 calc R
C4 C 0.94712(19) 0.1129(6) 0.5632(2) 0.0516(9) Uani 0.80 1 d P
C4' C 0.9884(10) 0.276(3) 0.5093(10) 0.066(5) Uani 0.20 1 d P
C5 C 0.99505(18) 0.1015(6) 0.51538(18) 0.0619(9) Uani 1 1 d .
C6 C 0.85421(13) 1.1425(5) 0.81418(15) 0.0432(6) Uani 1 1 d .
C7 C 0.82445(13) 1.0887(5) 0.87350(15) 0.0478(7) Uani 1 1 d .
C8 C 0.78211(15) 1.2202(6) 0.89833(18) 0.0553(8) Uani 1 1 d .
H8 H 0.7622 1.1828 0.9376 0.066 Uiso 1 1 calc R
C9 C 0.76906(13) 1.4057(6) 0.86561(17) 0.0534(8) Uani 1 1 d .
C10 C 0.79806(14) 1.4569(5) 0.80567(18) 0.0561(8) Uani 1 1 d .
H10 H 0.7890 1.5795 0.7823 0.067 Uiso 1 1 calc R
C11 C 0.83972(15) 1.3286(5) 0.78078(19) 0.0526(8) Uani 1 1 d .
H11 H 0.8587 1.3660 0.7409 0.063 Uiso 1 1 calc R
C12 C 0.90133(12) 1.0052(5) 0.78804(15) 0.0424(6) Uani 1 1 d .
C13 C 0.72396(16) 1.5481(6) 0.8933(2) 0.0697(10) Uani 1 1 d .
H13A H 0.6836 1.5444 0.8609 0.105 Uiso 1 1 calc R
H13B H 0.7409 1.6812 0.8945 0.105 Uiso 1 1 calc R
H13C H 0.7186 1.5097 0.9424 0.105 Uiso 1 1 calc R
N1 N 0.95376(11) 0.5863(4) 0.66128(13) 0.0456(6) Uani 1 1 d .
N2 N 0.93771(16) 0.3154(5) 0.59064(18) 0.0397(7) Uani 0.75 1 d P
N2' N 0.9605(7) 0.4030(19) 0.5658(6) 0.061(3) Uani 0.25 1 d P
O1 O 0.91571(11) 0.8466(4) 0.82293(13) 0.0639(6) Uani 1 1 d .
O2 O 0.92681(11) 1.0541(4) 0.73504(13) 0.0643(6) Uani 1 1 d .
O3 O 0.83610(12) 0.9114(4) 0.90927(13) 0.0685(7) Uani 1 1 d .
H3A H 0.8615 0.8466 0.8899 0.103 Uiso 1 1 calc R

loop_
_atom_site_aniso_label
_atom_site_aniso_U_11
_atom_site_aniso_U_22
_atom_site_aniso_U_33
_atom_site_aniso_U_23
_atom_site_aniso_U_13
_atom_site_aniso_U_12
Cd1 0.0530(2) 0.03411(18) 0.04331(18) 0.000 0.01424(13) 0.000
C1 0.076(2) 0.071(3) 0.064(2) -0.0281(19) -0.0107(17) 0.028(2)
C2 0.063(2) 0.055(2) 0.074(2) -0.0078(18) -0.0032(17) 0.0041(17)
C3 0.0460(17) 0.050(2) 0.091(2) -0.0105(19) 0.0047(17) 0.0073(15)
C4 0.069(2) 0.038(2) 0.052(2) -0.0101(18) 0.0209(18) -0.0048(19)
C4' 0.096(14) 0.053(10) 0.059(10) -0.020(8) 0.041(10) 0.002(10)
C5 0.076(2) 0.055(2) 0.0547(18) -0.0166(16) 0.0099(16) 0.0109(18)
C6 0.0381(14) 0.0462(17) 0.0445(14) -0.0045(13) 0.0048(12) -0.0025(12)
C7 0.0454(15) 0.0521(19) 0.0451(15) 0.0019(14) 0.0054(12) 0.0023(14)
C8 0.0474(16) 0.072(2) 0.0493(17) 0.0036(16) 0.0152(14) 0.0040(16)
C9 0.0409(15) 0.060(2) 0.0592(17) -0.0100(16) 0.0094(13) 0.0005(14)
C10 0.0527(17) 0.047(2) 0.0697(19) 0.0032(16) 0.0135(15) 0.0047(14)
C11 0.0509(17) 0.052(2) 0.0570(17) 0.0042(14) 0.0153(14) -0.0016(14)
C12 0.0372(13) 0.0428(17) 0.0458(14) -0.0039(13) 0.0035(12) -0.0032(12)
C13 0.0565(18) 0.073(3) 0.082(2) -0.007(2) 0.0178(17) 0.0133(18)
N1 0.0526(13) 0.0379(15) 0.0478(12) -0.0055(10) 0.0135(11) 0.0018(11)
N2 0.0481(18) 0.034(2) 0.0380(16) -0.0036(15) 0.0110(14) -0.0035(15)
N2' 0.095(9) 0.040(7) 0.048(6) -0.019(5) 0.010(6) 0.000(6)
O1 0.0708(15) 0.0605(16) 0.0637(14) 0.0059(12) 0.0214(12) 0.0204(12)
O2 0.0669(14) 0.0586(16) 0.0760(14) 0.0044(12) 0.0363(12) 0.0083(11)
O3 0.0800(16) 0.0679(18) 0.0629(14) 0.0203(13) 0.0277(12) 0.0173(13)

loop_
_atom_type_symbol
_atom_type_description
_atom_type_scat_dispersion_real
_atom_type_scat_dispersion_imag
_atom_type_scat_source
C C 0.0033 0.0016 'International Tables Vol C Tables 4.2.6.8 and 6.1.1.4'
H H 0.0000 0.0000 'International Tables Vol C Tables 4.2.6.8 and 6.1.1.4'
N N 0.0061 0.0033 'International Tables Vol C Tables 4.2.6.8 and 6.1.1.4'
O O 0.0106 0.0060 'International Tables Vol C Tables 4.2.6.8 and 6.1.1.4'
Cd Cd -0.8075 1.2024 'International Tables Vol C Tables 4.2.6.8 and 6.1.1.4'

loop_
_geom_angle_atom_site_label_1
_geom_angle_atom_site_label_2
_geom_angle_atom_site_label_3
_geom_angle
_geom_angle_site_symmetry_1
_geom_angle_site_symmetry_3
N1 Cd1 N1 103.37(13) . 2_756
N1 Cd1 O2 139.03(8) . 2_756
N1 Cd1 O2 100.05(9) 2_756 2_756
N1 Cd1 O2 100.05(9) . .
N1 Cd1 O2 139.03(8) 2_756 .
O2 Cd1 O2 82.89(12) 2_756 .
N1 Cd1 O1 102.28(9) . .
N1 Cd1 O1 88.20(8) 2_756 .
O2 Cd1 O1 111.66(8) 2_756 .
O2 Cd1 O1 53.97(8) . .
N1 Cd1 O1 88.20(8) . 2_756
N1 Cd1 O1 102.28(9) 2_756 2_756
O2 Cd1 O1 53.97(8) 2_756 2_756
O2 Cd1 O1 111.66(8) . 2_756
O1 Cd1 O1 163.19(13) . 2_756
N1 Cd1 C12 104.07(8) . .
N1 Cd1 C12 113.66(8) 2_756 .
O2 Cd1 C12 96.51(9) 2_756 .
O2 Cd1 C12 26.81(8) . .
O1 Cd1 C12 27.24(8) . .
O1 Cd1 C12 137.49(9) 2_756 .
N1 Cd1 C12 113.66(8) . 2_756
N1 Cd1 C12 104.07(8) 2_756 2_756
O2 Cd1 C12 26.81(8) 2_756 2_756
O2 Cd1 C12 96.51(9) . 2_756
O1 Cd1 C12 137.49(9) . 2_756
O1 Cd1 C12 27.24(8) 2_756 2_756
C12 Cd1 C12 117.37(13) . 2_756
N1 C1 N2 111.9(3) . .
N1 C1 N2' 103.1(5) . .
N2 C1 N2' 38.3(6) . .
C3 C2 N2 106.0(3) . .
C3 C2 N2' 97.5(5) . .
N2 C2 N2' 37.0(5) . .
C2 C3 N1 111.7(3) . .
C2 C3 H3 124.1 . .
N1 C3 H3 124.1 . .
C5 C4 N2 113.9(3) . .
C5 C4 C4' 40.7(6) . .
N2 C4 C4' 74.8(6) . .
C5 C4 N2' 87.3(5) . .
N2 C4 N2' 26.9(4) . .
C4' C4 N2' 48.0(7) . .
C5 C4' N2' 122.5(15) . .
C5 C4' C4 53.9(8) . .
N2' C4' C4 71.4(10) . .
C4' C5 C4 85.4(9) . .
C4' C5 C5 152.1(9) . 5_756
C4 C5 C5 115.6(4) . 5_756
C7 C6 C11 118.2(3) . .
C7 C6 C12 120.7(3) . .
C11 C6 C12 121.0(3) . .
O3 C7 C8 118.0(3) . .
O3 C7 C6 122.0(3) . .
C8 C7 C6 120.0(3) . .
C9 C8 C7 121.2(3) . .
C9 C8 H8 119.4 . .
C7 C8 H8 119.4 . .
C8 C9 C10 118.5(3) . .
C8 C9 C13 121.0(3) . .
C10 C9 C13 120.5(3) . .
C11 C10 C9 120.7(3) . .
C11 C10 H10 119.6 . .
C9 C10 H10 119.6 . .
C10 C11 C6 121.3(3) . .
C10 C11 H11 119.3 . .
C6 C11 H11 119.3 . .
O2 C12 O1 121.6(3) . .
O2 C12 C6 119.9(3) . .
O1 C12 C6 118.4(3) . .
O2 C12 Cd1 58.20(16) . .
O1 C12 Cd1 63.66(16) . .
C6 C12 Cd1 171.8(2) . .
C9 C13 H13A 109.5 . .
C9 C13 H13B 109.5 . .
H13A C13 H13B 109.5 . .
C9 C13 H13C 109.5 . .
H13A C13 H13C 109.5 . .
H13B C13 H13C 109.5 . .
C1 N1 C3 104.0(3) . .
C1 N1 Cd1 124.4(2) . .
C3 N1 Cd1 131.6(2) . .
N2' N2 C2 81.7(9) . .
N2' N2 C1 75.5(7) . .
C2 N2 C1 105.6(3) . .
N2' N2 C4 107.5(8) . .
C2 N2 C4 128.0(3) . .
C1 N2 C4 126.4(3) . .
N2 N2' C1 66.2(8) . .
N2 N2' C2 61.4(9) . .
C1 N2' C2 93.6(8) . .
N2 N2' C4' 106.2(13) . .
C1 N2' C4' 130.8(12) . .
C2 N2' C4' 126.7(11) . .
N2 N2' C4 45.7(6) . .
C1 N2' C4 94.9(8) . .
C2 N2' C4 92.6(8) . .
C4' N2' C4 60.6(9) . .
C12 O1 Cd1 89.10(18) . .
C12 O2 Cd1 95.00(19) . .
C7 O3 H3A 109.5 . .

loop_
_geom_bond_atom_site_label_1
_geom_bond_atom_site_label_2
_geom_bond_distance
_geom_bond_site_symmetry_2
Cd1 N1 2.232(2) .
Cd1 N1 2.232(2) 2_756
Cd1 O2 2.328(2) 2_756
Cd1 O2 2.328(2) .
Cd1 O1 2.446(2) .
Cd1 O1 2.446(2) 2_756
Cd1 C12 2.729(3) .
Cd1 C12 2.729(3) 2_756
C1 N1 1.305(4) .
C1 N2 1.372(5) .
C1 N2' 1.452(11) .
C2 C3 1.333(5) .
C2 N2 1.355(5) .
C2 N2' 1.528(14) .
C3 N1 1.361(4) .
C3 H3 0.9300 .
C4 C5 1.460(5) .
C4 N2 1.470(5) .
C4 C4' 1.80(2) .
C4 N2' 1.961(14) .
C4' C5 1.18(2) .
C4' N2' 1.537(19) .
C5 C5 1.498(7) 5_756
C6 C7 1.397(4) .
C6 C11 1.398(4) .
C6 C12 1.501(4) .
C7 O3 1.358(4) .
C7 C8 1.393(5) .
C8 C9 1.385(5) .
C8 H8 0.9300 .
C9 C10 1.393(5) .
C9 C13 1.504(5) .
C10 C11 1.370(5) .
C10 H10 0.9300 .
C11 H11 0.9300 .
C12 O2 1.236(4) .
C12 O1 1.249(4) .
C13 H13A 0.9600 .
C13 H13B 0.9600 .
C13 H13C 0.9600 .
N2 N2' 0.929(14) .
O3 H3A 0.8200 .

loop_
_geom_hbond_atom_site_label_D
_geom_hbond_atom_site_label_H
_geom_hbond_atom_site_label_A
_geom_hbond_distance_DH
_geom_hbond_distance_HA
_geom_hbond_distance_DA
_geom_hbond_angle_DHA
_geom_hbond_site_symmetry_A
O3 H3A O1 0.82 1.83 2.551(3) 146.4 .
C13 H13B O3 0.96 2.53 3.390(5) 149.4 1_565

loop_
_geom_torsion_atom_site_label_1
_geom_torsion_atom_site_label_2
_geom_torsion_atom_site_label_3
_geom_torsion_atom_site_label_4
_geom_torsion
_geom_torsion_site_symmetry_1
_geom_torsion_site_symmetry_4
N2 C2 C3 N1 8.6(5) . .
N2' C2 C3 N1 -28.2(7) . .
N2 C4 C4' C5 163.3(10) . .
N2' C4 C4' C5 161.3(15) . .
C5 C4 C4' N2' -161.3(15) . .
N2 C4 C4' N2' 2.0(7) . .
N2' C4' C5 C4 21.1(17) . .
N2' C4' C5 C5 161.9(11) . 5_756
C4 C4' C5 C5 141(2) . 5_756
N2 C4 C5 C4' -17.6(11) . .
N2' C4 C5 C4' -13.8(11) . .
N2 C4 C5 C5 -178.5(4) . 5_756
C4' C4 C5 C5 -160.8(11) . 5_756
N2' C4 C5 C5 -174.6(5) . 5_756
C11 C6 C7 O3 -179.6(3) . .
C12 C6 C7 O3 -0.7(4) . .
C11 C6 C7 C8 -0.7(4) . .
C12 C6 C7 C8 178.3(3) . .
O3 C7 C8 C9 178.5(3) . .
C6 C7 C8 C9 -0.5(5) . .
C7 C8 C9 C10 1.6(5) . .
C7 C8 C9 C13 -179.2(3) . .
C8 C9 C10 C11 -1.5(5) . .
C13 C9 C10 C11 179.2(3) . .
C9 C10 C11 C6 0.4(5) . .
C7 C6 C11 C10 0.7(5) . .
C12 C6 C11 C10 -178.2(3) . .
C7 C6 C12 O2 179.3(3) . .
C11 C6 C12 O2 -1.8(4) . .
C7 C6 C12 O1 -3.6(4) . .
C11 C6 C12 O1 175.3(3) . .
C7 C6 C12 Cd1 -106.1(15) . .
C11 C6 C12 Cd1 72.8(15) . .
N1 Cd1 C12 O2 -84.43(19) . .
N1 Cd1 C12 O2 163.86(18) 2_756 .
O2 Cd1 C12 O2 59.9(2) 2_756 .
O1 Cd1 C12 O2 -174.0(3) . .
O1 Cd1 C12 O2 18.6(2) 2_756 .
C12 Cd1 C12 O2 42.14(17) 2_756 .
N1 Cd1 C12 O1 89.55(18) . .
N1 Cd1 C12 O1 -22.2(2) 2_756 .
O2 Cd1 C12 O1 -126.16(18) 2_756 .
O2 Cd1 C12 O1 174.0(3) . .
O1 Cd1 C12 O1 -167.42(12) 2_756 .
C12 Cd1 C12 O1 -143.89(19) 2_756 .
N1 Cd1 C12 C6 -163.8(15) . .
N1 Cd1 C12 C6 84.5(15) 2_756 .
O2 Cd1 C12 C6 -19.5(15) 2_756 .
O2 Cd1 C12 C6 -79.4(15) . .
O1 Cd1 C12 C6 106.6(15) . .
O1 Cd1 C12 C6 -60.8(15) 2_756 .
C12 Cd1 C12 C6 -37.3(15) 2_756 .
N2 C1 N1 C3 -1.2(5) . .
N2' C1 N1 C3 37.9(7) . .
N2 C1 N1 Cd1 177.9(3) . .
N2' C1 N1 Cd1 -143.0(7) . .
C2 C3 N1 C1 -4.7(4) . .
C2 C3 N1 Cd1 176.3(2) . .
N1 Cd1 N1 C1 -34.7(3) 2_756 .
O2 Cd1 N1 C1 88.4(3) 2_756 .
O2 Cd1 N1 C1 179.1(3) . .
O1 Cd1 N1 C1 -125.8(3) . .
O1 Cd1 N1 C1 67.4(3) 2_756 .
C12 Cd1 N1 C1 -153.7(3) . .
C12 Cd1 N1 C1 77.4(3) 2_756 .
N1 Cd1 N1 C3 144.1(3) 2_756 .
O2 Cd1 N1 C3 -92.8(3) 2_756 .
O2 Cd1 N1 C3 -2.1(3) . .
O1 Cd1 N1 C3 53.0(3) . .
O1 Cd1 N1 C3 -113.8(3) 2_756 .
C12 Cd1 N1 C3 25.0(3) . .
C12 Cd1 N1 C3 -103.8(3) 2_756 .
C3 C2 N2 N2' -81.2(7) . .
C3 C2 N2 C1 -8.8(5) . .
N2' C2 N2 C1 72.4(7) . .
C3 C2 N2 C4 173.1(4) . .
N2' C2 N2 C4 -105.7(8) . .
N1 C1 N2 N2' 83.3(9) . .
N1 C1 N2 C2 6.4(5) . .
N2' C1 N2 C2 -76.9(9) . .
N1 C1 N2 C4 -175.5(3) . .
N2' C1 N2 C4 101.3(9) . .
C5 C4 N2 N2' 8.5(9) . .
C4' C4 N2 N2' -3.3(11) . .
C5 C4 N2 C2 101.6(5) . .
C4' C4 N2 C2 89.8(8) . .
N2' C4 N2 C2 93.1(9) . .
C5 C4 N2 C1 -76.1(5) . .
C4' C4 N2 C1 -87.9(9) . .
N2' C4 N2 C1 -84.6(9) . .
C2 N2 N2' C1 108.6(3) . .
C4 N2 N2' C1 -124.1(4) . .
C1 N2 N2' C2 -108.6(3) . .
C4 N2 N2' C2 127.3(4) . .
C2 N2 N2' C4' -123.4(12) . .
C1 N2 N2' C4' 128.0(12) . .
C4 N2 N2' C4' 3.9(13) . .
C2 N2 N2' C4 -127.3(4) . .
C1 N2 N2' C4 124.1(4) . .
N1 C1 N2' N2 -109.0(7) . .
N1 C1 N2' C2 -52.5(7) . .
N2 C1 N2' C2 56.5(7) . .
N1 C1 N2' C4' 159.8(16) . .
N2 C1 N2' C4' -91.2(18) . .
N1 C1 N2' C4 -145.4(4) . .
N2 C1 N2' C4 -36.5(5) . .
C3 C2 N2' N2 106.6(6) . .
C3 C2 N2' C1 46.3(7) . .
N2 C2 N2' C1 -60.4(7) . .
C3 C2 N2' C4' -164.1(15) . .
N2 C2 N2' C4' 89.3(16) . .
C3 C2 N2' C4 141.3(4) . .
N2 C2 N2' C4 34.7(4) . .
C5 C4' N2' N2 -21(2) . .
C4 C4' N2' N2 -3.2(11) . .
C5 C4' N2' C1 51(3) . .
C4 C4' N2' C1 69.1(17) . .
C5 C4' N2' C2 -87(2) . .
C4 C4' N2' C2 -69.2(14) . .
C5 C4' N2' C4 -17.9(15) . .
C5 C4 N2' N2 -172.2(8) . .
C4' C4 N2' N2 175.7(15) . .
C5 C4 N2' C1 -122.7(7) . .
N2 C4 N2' C1 49.5(6) . .
C4' C4 N2' C1 -134.8(13) . .
C5 C4 N2' C2 143.5(5) . .
N2 C4 N2' C2 -44.3(7) . .
C4' C4 N2' C2 131.4(12) . .
C5 C4 N2' C4' 12.1(10) . .
N2 C4 N2' C4' -175.7(15) . .
O2 C12 O1 Cd1 6.0(3) . .
C6 C12 O1 Cd1 -171.0(2) . .
N1 Cd1 O1 C12 -96.94(18) . .
N1 Cd1 O1 C12 159.77(18) 2_756 .
O2 Cd1 O1 C12 59.67(19) 2_756 .
O2 Cd1 O1 C12 -3.36(16) . .
O1 Cd1 O1 C12 30.59(17) 2_756 .
C12 Cd1 O1 C12 50.8(3) 2_756 .
O1 C12 O2 Cd1 -6.3(3) . .
C6 C12 O2 Cd1 170.6(2) . .
N1 Cd1 O2 C12 101.35(19) . .
N1 Cd1 O2 C12 -22.9(3) 2_756 .
O2 Cd1 O2 C12 -120.0(2) 2_756 .
O1 Cd1 O2 C12 3.41(17) . .
O1 Cd1 O2 C12 -166.58(17) 2_756 .
C12 Cd1 O2 C12 -143.15(17) 2_756 .
